data_7154246
loop_
_publ_author_name
'Heinrich, Cl\'ement F'
'Miesch, Michel'
'Miesch, Laurence'

_publ_section_title
;
 In situ intramolecular catalytic 1,2-addition of allenoates to cyclic
 ketones towards polycyclic allenoates.
;
_journal_issue 7
_journal_name_full 'Organic &amp; biomolecular chemistry'
_journal_page_first 2153
_journal_page_last 2156
_journal_paper_doi 10.1039/c4ob02451f
_journal_volume 13
_journal_year 2015
_chemical_formula_moiety 'C15 H22 O3'
_chemical_formula_sum 'C15 H22 O3'
_chemical_formula_weight 250.33
_chemical_name_systematic
; 
 ? 
;
_space_group_IT_number 14
_symmetry_cell_setting monoclinic
_symmetry_space_group_name_Hall '-P 2yn'
_symmetry_space_group_name_H-M 'P 1 21/n 1'
_atom_sites_solution_hydrogens geom
_atom_sites_solution_primary direct
_atom_sites_solution_secondary difmap
_audit_creation_method SHELXL-97
_audit_update_record
;
2014-05-28 deposited with the CCDC.
2014-12-09 downloaded from the CCDC.
;
_cell_angle_alpha 90.00
_cell_angle_beta 93.4260(10)
_cell_angle_gamma 90.00
_cell_formula_units_Z 8
_cell_length_a 7.8484(2)
_cell_length_b 19.3484(4)
_cell_length_c 17.9841(4)
_cell_measurement_reflns_used 7392
_cell_measurement_temperature 173(2)
_cell_measurement_theta_max 29.44
_cell_measurement_theta_min 2.39
_cell_volume 2726.08(11)
_computing_cell_refinement 'Bruker SAINT'
_computing_data_collection 'Bruker APEX2'
_computing_data_reduction 'Bruker SAINT'
_computing_molecular_graphics 'Bruker SHELXTL'
_computing_publication_material 'Bruker SHELXTL'
_computing_structure_refinement 'SHELXL-97 (Sheldrick, 2008)'
_computing_structure_solution 'SHELXS-97 (Sheldrick, 2008)'
_diffrn_ambient_temperature 173(2)
_diffrn_measured_fraction_theta_full 0.998
_diffrn_measured_fraction_theta_max 0.998
_diffrn_measurement_device_type 'Bruker APEX-II CCD'
_diffrn_measurement_method '\f and \w scans'
_diffrn_radiation_monochromator graphite
_diffrn_radiation_source 'fine-focus sealed tube'
_diffrn_radiation_type MoK\a
_diffrn_radiation_wavelength 0.71073
_diffrn_reflns_av_R_equivalents 0.0323
_diffrn_reflns_av_sigmaI/netI 0.0352
_diffrn_reflns_limit_h_max 10
_diffrn_reflns_limit_h_min -11
_diffrn_reflns_limit_k_max 24
_diffrn_reflns_limit_k_min -27
_diffrn_reflns_limit_l_max 25
_diffrn_reflns_limit_l_min -25
_diffrn_reflns_number 32208
_diffrn_reflns_theta_full 30.05
_diffrn_reflns_theta_max 30.05
_diffrn_reflns_theta_min 1.55
_exptl_absorpt_coefficient_mu 0.083
_exptl_absorpt_correction_T_max 0.9958
_exptl_absorpt_correction_T_min 0.9942
_exptl_absorpt_correction_type multi-scan
_exptl_absorpt_process_details sadabs
_exptl_crystal_colour colorless
_exptl_crystal_density_diffrn 1.220
_exptl_crystal_density_meas ?
_exptl_crystal_density_method 'not measured'
_exptl_crystal_description prism
_exptl_crystal_F_000 1088
_exptl_crystal_size_max 0.07
_exptl_crystal_size_mid 0.06
_exptl_crystal_size_min 0.05
_refine_diff_density_max 0.705
_refine_diff_density_min -0.349
_refine_diff_density_rms 0.061
_refine_ls_extinction_method none
_refine_ls_goodness_of_fit_ref 1.028
_refine_ls_hydrogen_treatment constr
_refine_ls_matrix_type full
_refine_ls_number_parameters 329
_refine_ls_number_reflns 7963
_refine_ls_number_restraints 0
_refine_ls_restrained_S_all 1.028
_refine_ls_R_factor_all 0.0873
_refine_ls_R_factor_gt 0.0598
_refine_ls_shift/su_max 0.000
_refine_ls_shift/su_mean 0.000
_refine_ls_structure_factor_coef Fsqd
_refine_ls_weighting_details 'calc w=1/[\s^2^(Fo^2^)+(0.0906P)^2^+1.5301P] where P=(Fo^2^+2Fc^2^)/3'
_refine_ls_weighting_scheme calc
_refine_ls_wR_factor_gt 0.1616
_refine_ls_wR_factor_ref 0.1829
_reflns_number_gt 5739
_reflns_number_total 7963
_reflns_threshold_expression >2sigma(I)
_cod_data_source_file c4ob02451f2.cif
_cod_data_source_block e2998a
_cod_depositor_comments
;
The following automatic conversions were performed:

'_symmetry_cell_setting' value 'Monoclinic' changed to 'monoclinic'
according to
/usr/data/users/saulius/crontab/automatic-downloads/rss-feeds/RSC/lib/dictionaries/cif_core.dic
dictionary named 'cif_core.dic' version 2.4.2 from 2011-04-26.

Automatic conversion script
Id: cif_fix_values 2935 2014-11-11 08:27:57Z andrius 

The following automatic conversions were performed:

'_exptl_crystal_density_meas' value 'none' was changed to '?' - the
value is perceived as not measured.

Automatic conversion script
Id: cif_fix_values 3008 2015-01-20 13:52:24Z robertas 

 Adding full bibliography for 7154244--7154246.cif.
;
_cod_original_sg_symbol_H-M P2(1)/n
_cod_database_code 7154246

loop_
_symmetry_equiv_pos_as_xyz
'x, y, z'
'-x+1/2, y+1/2, -z+1/2'
'-x, -y, -z'
'x-1/2, -y-1/2, z-1/2'

loop_
_atom_site_label
_atom_site_type_symbol
_atom_site_fract_x
_atom_site_fract_y
_atom_site_fract_z
_atom_site_U_iso_or_equiv
_atom_site_adp_type
_atom_site_occupancy
_atom_site_symmetry_multiplicity
_atom_site_calc_flag
_atom_site_refinement_flags
C1 C -0.0839(2) 0.20490(8) 0.12522(8) 0.0213(3) Uani 1 1 d .
O1 O -0.08064(17) 0.17320(6) 0.19743(6) 0.0273(3) Uani 1 1 d .
H1 H -0.0520 0.2026 0.2301 0.041 Uiso 1 1 calc R
C2 C -0.1780(2) 0.27490(9) 0.12839(10) 0.0293(4) Uani 1 1 d .
H2A H -0.2840 0.2683 0.1548 0.035 Uiso 1 1 calc R
H2B H -0.1049 0.3079 0.1578 0.035 Uiso 1 1 calc R
C3 C -0.2236(3) 0.30616(10) 0.05295(12) 0.0356(4) Uani 1 1 d .
H3A H -0.1179 0.3193 0.0291 0.043 Uiso 1 1 calc R
H3B H -0.2920 0.3486 0.0591 0.043 Uiso 1 1 calc R
C4 C -0.3250(3) 0.25544(11) 0.00317(13) 0.0391(5) Uani 1 1 d .
H4A H -0.4357 0.2456 0.0246 0.047 Uiso 1 1 calc R
H4B H -0.3484 0.2761 -0.0468 0.047 Uiso 1 1 calc R
C5 C -0.2256(3) 0.18866(11) -0.00394(11) 0.0345(4) Uani 1 1 d .
H5A H -0.1183 0.1984 -0.0283 0.041 Uiso 1 1 calc R
H5B H -0.2936 0.1561 -0.0361 0.041 Uiso 1 1 calc R
C6 C -0.1830(2) 0.15486(9) 0.07193(9) 0.0246(3) Uani 1 1 d .
H6 H -0.2940 0.1447 0.0943 0.030 Uiso 1 1 calc R
C7 C -0.0904(3) 0.08655(10) 0.06550(11) 0.0329(4) Uani 1 1 d .
H7A H -0.1566 0.0565 0.0299 0.040 Uiso 1 1 calc R
H7B H -0.0842 0.0633 0.1146 0.040 Uiso 1 1 calc R
C8 C 0.0907(3) 0.09525(10) 0.03936(12) 0.0347(4) Uani 1 1 d .
H8A H 0.1479 0.0497 0.0385 0.042 Uiso 1 1 calc R
H8B H 0.0853 0.1143 -0.0118 0.042 Uiso 1 1 calc R
C9 C 0.1932(2) 0.14413(10) 0.09204(12) 0.0316(4) Uani 1 1 d .
H9A H 0.2148 0.1213 0.1410 0.038 Uiso 1 1 calc R
H9B H 0.3049 0.1539 0.0715 0.038 Uiso 1 1 calc R
C10 C 0.0995(2) 0.21174(9) 0.10274(9) 0.0232(3) Uani 1 1 d .
C11 C 0.1746(2) 0.27097(10) 0.09487(9) 0.0262(3) Uani 1 1 d .
C12 C 0.2511(2) 0.32941(9) 0.08219(10) 0.0279(4) Uani 1 1 d .
H12 H 0.2323 0.3494 0.0342 0.033 Uiso 1 1 calc R
C13 C 0.3646(2) 0.36672(10) 0.13703(11) 0.0310(4) Uani 1 1 d .
O2 O 0.4487(2) 0.41548(9) 0.12081(10) 0.0541(5) Uani 1 1 d .
O3 O 0.3720(2) 0.33826(9) 0.20492(9) 0.0499(4) Uani 1 1 d .
C14 C 0.4993(4) 0.36552(14) 0.25985(16) 0.0548(7) Uani 1 1 d .
H14A H 0.6065 0.3746 0.2351 0.066 Uiso 1 1 calc R
H14B H 0.5238 0.3302 0.2988 0.066 Uiso 1 1 calc R
C15 C 0.4438(4) 0.4299(2) 0.2955(2) 0.0803(11) Uani 1 1 d .
H15A H 0.4216 0.4655 0.2574 0.120 Uiso 1 1 calc R
H15B H 0.5337 0.4459 0.3316 0.120 Uiso 1 1 calc R
H15C H 0.3392 0.4211 0.3211 0.120 Uiso 1 1 calc R
C16 C 0.1143(2) 0.40599(8) 0.80111(8) 0.0203(3) Uani 1 1 d .
O4 O 0.21898(16) 0.43745(6) 0.74778(7) 0.0276(3) Uani 1 1 d .
H4 H 0.2858 0.4078 0.7318 0.041 Uiso 1 1 calc R
C17 C 0.0068(2) 0.34890(9) 0.76303(10) 0.0257(3) Uani 1 1 d .
H17A H -0.0416 0.3665 0.7146 0.031 Uiso 1 1 calc R
H17B H 0.0827 0.3096 0.7526 0.031 Uiso 1 1 calc R
C18 C -0.1391(2) 0.32219(10) 0.80757(12) 0.0309(4) Uani 1 1 d .
H18A H -0.0919 0.2973 0.8523 0.037 Uiso 1 1 calc R
H18B H -0.2094 0.2893 0.7768 0.037 Uiso 1 1 calc R
C19 C -0.2505(2) 0.38205(10) 0.83130(12) 0.0325(4) Uani 1 1 d .
H19A H -0.3068 0.4041 0.7867 0.039 Uiso 1 1 calc R
H19B H -0.3405 0.3643 0.8626 0.039 Uiso 1 1 calc R
C20 C -0.1417(2) 0.43525(9) 0.87511(10) 0.0284(4) Uani 1 1 d .
H20A H -0.0908 0.4135 0.9210 0.034 Uiso 1 1 calc R
H20B H -0.2155 0.4737 0.8900 0.034 Uiso 1 1 calc R
C21 C 0.0012(2) 0.46414(8) 0.82964(9) 0.0230(3) Uani 1 1 d .
H21 H -0.0550 0.4871 0.7848 0.028 Uiso 1 1 calc R
C22 C 0.1067(2) 0.51963(9) 0.87206(10) 0.0283(4) Uani 1 1 d .
H22A H 0.1782 0.5440 0.8369 0.034 Uiso 1 1 calc R
H22B H 0.0283 0.5540 0.8924 0.034 Uiso 1 1 calc R
C23 C 0.2215(2) 0.49023(9) 0.93578(10) 0.0277(4) Uani 1 1 d .
H23A H 0.1503 0.4697 0.9737 0.033 Uiso 1 1 calc R
H23B H 0.2901 0.5279 0.9598 0.033 Uiso 1 1 calc R
C24 C 0.3403(2) 0.43510(9) 0.90692(9) 0.0237(3) Uani 1 1 d .
H24A H 0.4205 0.4566 0.8733 0.028 Uiso 1 1 calc R
H24B H 0.4079 0.4139 0.9492 0.028 Uiso 1 1 calc R
C25 C 0.2360(2) 0.37989(8) 0.86520(8) 0.0192(3) Uani 1 1 d .
C26 C 0.2510(2) 0.31462(9) 0.88056(9) 0.0209(3) Uani 1 1 d .
C27 C 0.2636(2) 0.24831(8) 0.89625(9) 0.0220(3) Uani 1 1 d .
H27 H 0.1982 0.2294 0.9341 0.026 Uiso 1 1 calc R
C28 C 0.3774(2) 0.20303(8) 0.85601(9) 0.0218(3) Uani 1 1 d .
O5 O 0.46720(18) 0.22020(7) 0.80692(7) 0.0317(3) Uani 1 1 d .
O6 O 0.36718(17) 0.13800(6) 0.88080(7) 0.0296(3) Uani 1 1 d .
C29 C 0.4635(3) 0.08620(11) 0.84291(12) 0.0428(5) Uani 1 1 d .
H29A H 0.5735 0.1058 0.8288 0.051 Uiso 1 1 calc R
H29B H 0.3985 0.0708 0.7970 0.051 Uiso 1 1 calc R
C30 C 0.4947(3) 0.02690(10) 0.89404(13) 0.0402(5) Uani 1 1 d .
H30A H 0.5573 0.0427 0.9396 0.060 Uiso 1 1 calc R
H30B H 0.5620 -0.0082 0.8697 0.060 Uiso 1 1 calc R
H30C H 0.3852 0.0070 0.9066 0.060 Uiso 1 1 calc R

loop_
_atom_site_aniso_label
_atom_site_aniso_U_11
_atom_site_aniso_U_22
_atom_site_aniso_U_33
_atom_site_aniso_U_23
_atom_site_aniso_U_13
_atom_site_aniso_U_12
C1 0.0249(8) 0.0212(7) 0.0178(7) -0.0004(6) 0.0022(6) -0.0052(6)
O1 0.0400(7) 0.0243(6) 0.0182(5) -0.0001(4) 0.0053(5) -0.0066(5)
C2 0.0301(9) 0.0240(8) 0.0343(9) -0.0026(7) 0.0075(7) 0.0013(7)
C3 0.0305(9) 0.0270(9) 0.0489(11) 0.0052(8) -0.0001(8) 0.0043(7)
C4 0.0273(9) 0.0423(11) 0.0464(11) 0.0075(9) -0.0086(8) 0.0004(8)
C5 0.0353(10) 0.0384(10) 0.0287(9) -0.0011(8) -0.0065(7) -0.0065(8)
C6 0.0253(8) 0.0238(8) 0.0246(8) -0.0023(6) 0.0001(6) -0.0080(6)
C7 0.0405(10) 0.0223(8) 0.0356(10) -0.0069(7) -0.0006(8) -0.0062(7)
C8 0.0385(10) 0.0254(9) 0.0401(10) -0.0108(8) 0.0016(8) 0.0030(8)
C9 0.0260(8) 0.0272(9) 0.0411(10) -0.0031(8) -0.0018(7) 0.0034(7)
C10 0.0244(8) 0.0252(8) 0.0200(7) -0.0023(6) 0.0004(6) -0.0014(6)
C11 0.0251(8) 0.0314(9) 0.0223(7) -0.0034(6) 0.0028(6) -0.0045(7)
C12 0.0290(8) 0.0281(9) 0.0270(8) 0.0015(7) 0.0050(7) -0.0067(7)
C13 0.0274(8) 0.0262(9) 0.0400(10) -0.0056(7) 0.0068(7) -0.0076(7)
O2 0.0557(10) 0.0442(9) 0.0634(11) -0.0037(8) 0.0115(8) -0.0313(8)
O3 0.0608(10) 0.0439(9) 0.0428(9) 0.0043(7) -0.0170(8) -0.0244(8)
C14 0.0559(15) 0.0441(13) 0.0609(15) -0.0054(11) -0.0255(12) -0.0074(11)
C15 0.0534(17) 0.110(3) 0.077(2) -0.052(2) -0.0038(15) 0.0021(17)
C16 0.0227(7) 0.0201(7) 0.0185(7) 0.0002(6) 0.0044(6) 0.0035(6)
O4 0.0333(7) 0.0272(6) 0.0235(6) 0.0037(5) 0.0113(5) 0.0057(5)
C17 0.0253(8) 0.0264(8) 0.0249(8) -0.0068(6) -0.0014(6) 0.0043(6)
C18 0.0237(8) 0.0261(9) 0.0430(10) -0.0064(8) 0.0016(7) 0.0003(7)
C19 0.0213(8) 0.0333(10) 0.0433(10) -0.0042(8) 0.0065(7) 0.0033(7)
C20 0.0267(8) 0.0272(8) 0.0320(9) -0.0046(7) 0.0088(7) 0.0041(7)
C21 0.0268(8) 0.0190(7) 0.0235(7) 0.0004(6) 0.0046(6) 0.0060(6)
C22 0.0361(9) 0.0175(7) 0.0321(9) -0.0032(6) 0.0074(7) 0.0028(7)
C23 0.0350(9) 0.0211(8) 0.0274(8) -0.0071(6) 0.0049(7) -0.0032(7)
C24 0.0253(8) 0.0206(7) 0.0252(8) -0.0029(6) 0.0016(6) -0.0030(6)
C25 0.0202(7) 0.0196(7) 0.0183(7) -0.0015(5) 0.0045(5) 0.0006(6)
C26 0.0204(7) 0.0242(8) 0.0181(7) -0.0025(6) 0.0003(5) 0.0002(6)
C27 0.0244(8) 0.0209(7) 0.0206(7) 0.0010(6) 0.0019(6) 0.0004(6)
C28 0.0248(7) 0.0200(7) 0.0200(7) 0.0011(6) -0.0030(6) 0.0027(6)
O5 0.0379(7) 0.0287(7) 0.0295(6) 0.0060(5) 0.0095(5) 0.0069(5)
O6 0.0406(7) 0.0187(6) 0.0303(6) 0.0032(5) 0.0079(5) 0.0060(5)
C29 0.0630(14) 0.0293(10) 0.0369(10) 0.0005(8) 0.0093(10) 0.0219(10)
C30 0.0481(12) 0.0220(9) 0.0487(12) 0.0005(8) -0.0106(9) 0.0046(8)

loop_
_atom_type_symbol
_atom_type_description
_atom_type_scat_dispersion_real
_atom_type_scat_dispersion_imag
_atom_type_scat_source
C C 0.0033 0.0016 'International Tables Vol C Tables 4.2.6.8 and 6.1.1.4'
H H 0.0000 0.0000 'International Tables Vol C Tables 4.2.6.8 and 6.1.1.4'
O O 0.0106 0.0060 'International Tables Vol C Tables 4.2.6.8 and 6.1.1.4'

loop_
_geom_angle_atom_site_label_1
_geom_angle_atom_site_label_2
_geom_angle_atom_site_label_3
_geom_angle
O1 C1 C10 108.14(13)
O1 C1 C6 105.98(13)
C10 C1 C6 109.85(13)
O1 C1 C2 108.90(13)
C10 C1 C2 113.26(13)
C6 C1 C2 110.43(14)
C1 O1 H1 109.5
C3 C2 C1 113.98(15)
C3 C2 H2A 108.8
C1 C2 H2A 108.8
C3 C2 H2B 108.8
C1 C2 H2B 108.8
H2A C2 H2B 107.7
C2 C3 C4 111.00(16)
C2 C3 H3A 109.4
C4 C3 H3A 109.4
C2 C3 H3B 109.4
C4 C3 H3B 109.4
H3A C3 H3B 108.0
C5 C4 C3 110.20(16)
C5 C4 H4A 109.6
C3 C4 H4A 109.6
C5 C4 H4B 109.6
C3 C4 H4B 109.6
H4A C4 H4B 108.1
C4 C5 C6 111.95(17)
C4 C5 H5A 109.2
C6 C5 H5A 109.2
C4 C5 H5B 109.2
C6 C5 H5B 109.2
H5A C5 H5B 107.9
C7 C6 C5 112.59(15)
C7 C6 C1 111.64(15)
C5 C6 C1 111.16(14)
C7 C6 H6 107.0
C5 C6 H6 107.0
C1 C6 H6 107.0
C6 C7 C8 112.66(15)
C6 C7 H7A 109.1
C8 C7 H7A 109.1
C6 C7 H7B 109.1
C8 C7 H7B 109.1
H7A C7 H7B 107.8
C9 C8 C7 109.90(15)
C9 C8 H8A 109.7
C7 C8 H8A 109.7
C9 C8 H8B 109.7
C7 C8 H8B 109.7
H8A C8 H8B 108.2
C10 C9 C8 111.70(15)
C10 C9 H9A 109.3
C8 C9 H9A 109.3
C10 C9 H9B 109.3
C8 C9 H9B 109.3
H9A C9 H9B 107.9
C11 C10 C9 121.30(16)
C11 C10 C1 123.14(16)
C9 C10 C1 115.53(14)
C10 C11 C12 176.09(18)
C11 C12 C13 124.85(17)
C11 C12 H12 117.6
C13 C12 H12 117.6
O2 C13 O3 123.53(19)
O2 C13 C12 122.79(19)
O3 C13 C12 113.56(15)
C13 O3 C14 117.34(18)
O3 C14 C15 113.0(2)
O3 C14 H14A 109.0
C15 C14 H14A 109.0
O3 C14 H14B 109.0
C15 C14 H14B 109.0
H14A C14 H14B 107.8
C14 C15 H15A 109.5
C14 C15 H15B 109.5
H15A C15 H15B 109.5
C14 C15 H15C 109.5
H15A C15 H15C 109.5
H15B C15 H15C 109.5
O4 C16 C17 109.27(13)
O4 C16 C25 106.57(13)
C17 C16 C25 113.60(13)
O4 C16 C21 106.09(12)
C17 C16 C21 111.36(14)
C25 C16 C21 109.56(12)
C16 O4 H4 109.5
C18 C17 C16 114.91(14)
C18 C17 H17A 108.5
C16 C17 H17A 108.5
C18 C17 H17B 108.5
C16 C17 H17B 108.5
H17A C17 H17B 107.5
C17 C18 C19 110.49(15)
C17 C18 H18A 109.6
C19 C18 H18A 109.6
C17 C18 H18B 109.6
C19 C18 H18B 109.6
H18A C18 H18B 108.1
C20 C19 C18 110.09(15)
C20 C19 H19A 109.6
C18 C19 H19A 109.6
C20 C19 H19B 109.6
C18 C19 H19B 109.6
H19A C19 H19B 108.2
C19 C20 C21 112.06(15)
C19 C20 H20A 109.2
C21 C20 H20A 109.2
C19 C20 H20B 109.2
C21 C20 H20B 109.2
H20A C20 H20B 107.9
C22 C21 C20 112.40(14)
C22 C21 C16 111.93(14)
C20 C21 C16 111.46(14)
C22 C21 H21 106.9
C20 C21 H21 106.9
C16 C21 H21 106.9
C23 C22 C21 112.97(14)
C23 C22 H22A 109.0
C21 C22 H22A 109.0
C23 C22 H22B 109.0
C21 C22 H22B 109.0
H22A C22 H22B 107.8
C22 C23 C24 110.51(14)
C22 C23 H23A 109.5
C24 C23 H23A 109.5
C22 C23 H23B 109.5
C24 C23 H23B 109.5
H23A C23 H23B 108.1
C25 C24 C23 109.72(14)
C25 C24 H24A 109.7
C23 C24 H24A 109.7
C25 C24 H24B 109.7
C23 C24 H24B 109.7
H24A C24 H24B 108.2
C26 C25 C24 122.77(15)
C26 C25 C16 121.58(15)
C24 C25 C16 115.61(13)
C25 C26 C27 179.12(18)
C26 C27 C28 120.99(15)
C26 C27 H27 119.5
C28 C27 H27 119.5
O5 C28 O6 123.41(15)
O5 C28 C27 126.37(15)
O6 C28 C27 110.21(14)
C28 O6 C29 116.74(14)
O6 C29 C30 108.36(17)
O6 C29 H29A 110.0
C30 C29 H29A 110.0
O6 C29 H29B 110.0
C30 C29 H29B 110.0
H29A C29 H29B 108.4
C29 C30 H30A 109.5
C29 C30 H30B 109.5
H30A C30 H30B 109.5
C29 C30 H30C 109.5
H30A C30 H30C 109.5
H30B C30 H30C 109.5

loop_
_geom_bond_atom_site_label_1
_geom_bond_atom_site_label_2
_geom_bond_distance
C1 O1 1.4350(19)
C1 C10 1.524(2)
C1 C6 1.540(2)
C1 C2 1.545(2)
O1 H1 0.8400
C2 C3 1.509(3)
C2 H2A 0.9900
C2 H2B 0.9900
C3 C4 1.521(3)
C3 H3A 0.9900
C3 H3B 0.9900
C4 C5 1.519(3)
C4 H4A 0.9900
C4 H4B 0.9900
C5 C6 1.532(3)
C5 H5A 0.9900
C5 H5B 0.9900
C6 C7 1.516(3)
C6 H6 1.0000
C7 C8 1.533(3)
C7 H7A 0.9900
C7 H7B 0.9900
C8 C9 1.532(3)
C8 H8A 0.9900
C8 H8B 0.9900
C9 C10 1.518(2)
C9 H9A 0.9900
C9 H9B 0.9900
C10 C11 1.300(2)
C11 C12 1.307(2)
C12 C13 1.478(3)
C12 H12 0.9500
C13 O2 1.197(2)
C13 O3 1.337(3)
O3 C14 1.461(3)
C14 C15 1.479(4)
C14 H14A 0.9900
C14 H14B 0.9900
C15 H15A 0.9800
C15 H15B 0.9800
C15 H15C 0.9800
C16 O4 1.4352(19)
C16 C17 1.527(2)
C16 C25 1.538(2)
C16 C21 1.540(2)
O4 H4 0.8400
C17 C18 1.526(3)
C17 H17A 0.9900
C17 H17B 0.9900
C18 C19 1.527(3)
C18 H18A 0.9900
C18 H18B 0.9900
C19 C20 1.526(3)
C19 H19A 0.9900
C19 H19B 0.9900
C20 C21 1.533(2)
C20 H20A 0.9900
C20 H20B 0.9900
C21 C22 1.531(2)
C21 H21 1.0000
C22 C23 1.525(3)
C22 H22A 0.9900
C22 H22B 0.9900
C23 C24 1.528(2)
C23 H23A 0.9900
C23 H23B 0.9900
C24 C25 1.517(2)
C24 H24A 0.9900
C24 H24B 0.9900
C25 C26 1.297(2)
C26 C27 1.316(2)
C27 C28 1.472(2)
C27 H27 0.9500
C28 O5 1.209(2)
C28 O6 1.339(2)
O6 C29 1.450(2)
C29 C30 1.481(3)
C29 H29A 0.9900
C29 H29B 0.9900
C30 H30A 0.9800
C30 H30B 0.9800
C30 H30C 0.9800
